data_1552579
loop_
_publ_author_name
'Su, Jun-Cheng'
'Cheng, Wen'
'Song, Jian-Guo'
'Zhong, Yuan-Lin'
'Huang, Xiao-Jun'
'Jiang, Ren-Wang'
'Li, Yao-Lan'
'Li, Man-Mei'
'Ye, Wen-Cai'
'Wang, Ying'

_publ_section_title
;
 Macrocyclic Diterpenoids from <i>Euphorbia helioscopia</i> and Their
 Potential Anti-inflammatory Activity.
;
_journal_issue 10
_journal_name_full 'Journal of natural products'
_journal_page_first 2818
_journal_page_last 2827
_journal_paper_doi 10.1021/acs.jnatprod.9b00519
_journal_volume 82
_journal_year 2019
_chemical_absolute_configuration ad
_chemical_compound_source 'Euphorbia helioscopia'
_chemical_formula_moiety 'C36 H40 O8, C6 H12'
_chemical_formula_sum 'C42 H52 O8'
_chemical_formula_weight 684.83
_chemical_name_common 'euphorbiapene D'
_chemical_name_systematic 'euphorbiapene D'
_space_group_crystal_system monoclinic
_space_group_IT_number 4
_space_group_name_Hall 'P 2yb'
_space_group_name_H-M_alt 'P 1 21 1'
_atom_sites_solution_hydrogens geom
_atom_sites_solution_primary dual
_audit_creation_date 2019-04-26
_audit_creation_method
;
Olex2 1.2
(compiled 2018.05.29 svn.r3508 for OlexSys, GUI svn.r5506)
;
_audit_update_record
;
2019-06-04 deposited with the CCDC.	2019-06-04 downloaded from the CCDC.
;
_cell_angle_alpha 90
_cell_angle_beta 101.170(2)
_cell_angle_gamma 90
_cell_formula_units_Z 2
_cell_length_a 10.0038(2)
_cell_length_b 16.8028(3)
_cell_length_c 11.5827(2)
_cell_measurement_reflns_used 6289
_cell_measurement_temperature 100.00(10)
_cell_measurement_theta_max 73.5470
_cell_measurement_theta_min 3.8690
_cell_volume 1910.08(6)
_computing_cell_refinement 'CrysAlisPro 1.171.38.43f (Rigaku OD, 2015)'
_computing_data_collection 'CrysAlisPro 1.171.38.43f (Rigaku OD, 2015)'
_computing_data_reduction 'CrysAlisPro 1.171.38.43f (Rigaku OD, 2015)'
_computing_molecular_graphics 'Olex2 (Dolomanov et al., 2009)'
_computing_publication_material 'Olex2 (Dolomanov et al., 2009)'
_computing_structure_refinement 'ShelXL (Sheldrick, 2015)'
_computing_structure_solution 'ShelXT (Sheldrick, 2015)'
_diffrn_ambient_environment N~2~
_diffrn_ambient_temperature 100.00(10)
_diffrn_detector 'CCD plate'
_diffrn_detector_area_resol_mean 5.2684
_diffrn_detector_type AtlasS2
_diffrn_measured_fraction_theta_full 0.999
_diffrn_measured_fraction_theta_max 0.975
_diffrn_measurement_details
;
List of Runs (angles in degrees, time in seconds):

  # Type    Start    End  Width  t~exp~   \w     \q     \k     \f   Frames
#--------------------------------------------------------------------------
  1  \w      5.00  81.00   1.00    1.80    --   41.11 -99.00  90.00   76
  2  \w     54.00  88.00   1.00    1.80    --   41.11-125.00 -30.00   34
  3  \w     45.00 110.00   1.00    8.00    --  107.58 -95.00-150.00   65
  4  \w     94.00 128.00   1.00    8.00    --  107.58 -45.00 -90.00   34
  5  \w     40.00  68.00   1.00    8.00    --  107.58 -45.00 -90.00   28
  6  \w     35.00 133.00   1.00    8.00    --  107.58 -45.00-180.00   98
  7  \w     20.00 157.00   1.00    8.00    --  107.58   0.00 -90.00  137
  8  \w    147.00 172.00   1.00    8.00    --  107.58 125.00  60.00   25
  9  \w    113.00 161.00   1.00    8.00    --  107.58 125.00 -90.00   48
 10  \w      1.00  32.00   1.00    1.80    --   41.11 -99.00 -30.00   31
 11  \w    -81.00 -24.00   1.00    1.80    --  -41.11 -38.00 120.00   57
 12  \w   -115.00 -59.00   1.00    1.80    --  -41.11 -38.00  90.00   56
 13  \w   -103.00 -19.00   1.00    1.80    --  -41.23 -38.00-120.00   84
 14  \w    -36.00  25.00   1.00    1.80    --  -41.23  38.00 -90.00   61
 15  \w    -63.00 -37.00   1.00    1.80    --  -41.23  38.00 -90.00   26
 16  \w     18.00  51.00   1.00    1.80    --   41.23 -38.00-120.00   33
 17  \w    106.00 132.00   1.00    8.00    --  107.58 125.00 120.00   26
 18  \w    101.00 177.00   1.00    8.00    --  107.58  61.00 -30.00   76
 19  \w     80.00 115.00   1.00    8.00    --  107.58-125.00-150.00   35
 20  \w     46.00  72.00   1.00    8.00    --  107.58-125.00-150.00   26
 21  \w    119.00 144.00   1.00   15.00    --  107.58  45.00  60.00   25
;
_diffrn_measurement_device 'four-circle diffractometer'
_diffrn_measurement_device_type 'SuperNova, Dual, Cu at zero, AtlasS2'
_diffrn_measurement_method '\w scans'
_diffrn_orient_matrix_type 'CrysAlisPro convention (1999,Acta A55,543-557)'
_diffrn_orient_matrix_UB_11 0.0739645000
_diffrn_orient_matrix_UB_12 0.0372785000
_diffrn_orient_matrix_UB_13 0.1164794000
_diffrn_orient_matrix_UB_21 0.0055012000
_diffrn_orient_matrix_UB_22 0.0805314000
_diffrn_orient_matrix_UB_23 -0.0621659000
_diffrn_orient_matrix_UB_31 -0.1384466000
_diffrn_orient_matrix_UB_32 0.0229994000
_diffrn_orient_matrix_UB_33 0.0302850000
_diffrn_radiation_monochromator mirror
_diffrn_radiation_probe x-ray
_diffrn_radiation_type CuK\a
_diffrn_radiation_wavelength 1.54184
_diffrn_reflns_av_R_equivalents 0.0461
_diffrn_reflns_av_unetI/netI 0.0576
_diffrn_reflns_Laue_measured_fraction_full 0.999
_diffrn_reflns_Laue_measured_fraction_max 0.975
_diffrn_reflns_limit_h_max 8
_diffrn_reflns_limit_h_min -12
_diffrn_reflns_limit_k_max 20
_diffrn_reflns_limit_k_min -20
_diffrn_reflns_limit_l_max 14
_diffrn_reflns_limit_l_min -14
_diffrn_reflns_number 11738
_diffrn_reflns_point_group_measured_fraction_full 0.899
_diffrn_reflns_point_group_measured_fraction_max 0.860
_diffrn_reflns_theta_full 67.684
_diffrn_reflns_theta_max 73.929
_diffrn_reflns_theta_min 3.890
_diffrn_source 'micro-focus sealed X-ray tube'
_diffrn_source_type 'SuperNova (Cu) X-ray Source'
_exptl_absorpt_coefficient_mu 0.654
_exptl_absorpt_correction_T_max 1.00000
_exptl_absorpt_correction_T_min 0.50919
_exptl_absorpt_correction_type multi-scan
_exptl_absorpt_process_details
;
CrysAlisPro 1.171.38.43f (Rigaku Oxford Diffraction, 2015)
Empirical absorption correction using spherical harmonics,
 implemented in SCALE3 ABSPACK scaling algorithm.
;
_exptl_crystal_colour colourless
_exptl_crystal_colour_primary colourless
_exptl_crystal_density_diffrn 1.191
_exptl_crystal_description block
_exptl_crystal_F_000 736
_exptl_crystal_size_max 0.12
_exptl_crystal_size_mid 0.11
_exptl_crystal_size_min 0.1
_refine_diff_density_max 0.597
_refine_diff_density_min -0.344
_refine_diff_density_rms 0.070
_refine_ls_abs_structure_details
;
 Flack x determined using 2261 quotients [(I+)-(I-)]/[(I+)+(I-)]
 (Parsons, Flack and Wagner, Acta Cryst. B69 (2013) 249-259).
;
_refine_ls_abs_structure_Flack -0.1(2)
_refine_ls_extinction_method none
_refine_ls_goodness_of_fit_ref 1.117
_refine_ls_hydrogen_treatment constr
_refine_ls_matrix_type full
_refine_ls_number_parameters 457
_refine_ls_number_reflns 6684
_refine_ls_number_restraints 1
_refine_ls_restrained_S_all 1.116
_refine_ls_R_factor_all 0.0685
_refine_ls_R_factor_gt 0.0623
_refine_ls_shift/su_max 0.000
_refine_ls_shift/su_mean 0.000
_refine_ls_structure_factor_coef Fsqd
_refine_ls_weighting_details 'w=1/[\s^2^(Fo^2^)+(0.0702P)^2^+2.5827P] where P=(Fo^2^+2Fc^2^)/3'
_refine_ls_weighting_scheme calc
_refine_ls_wR_factor_gt 0.1824
_refine_ls_wR_factor_ref 0.1863
_reflns_Friedel_coverage 0.703
_reflns_Friedel_fraction_full 0.791
_reflns_Friedel_fraction_max 0.737
_reflns_number_gt 6114
_reflns_number_total 6684
_reflns_threshold_expression 'I > 2\s(I)'
_cod_data_source_file 1920617.cif
_cod_data_source_block zq-39
_cod_database_code 1552579
_shelx_shelxl_version_number 2016/6
_shelx_space_group_comment
;
The symmetry employed for this shelxl refinement is uniquely defined
by the following loop, which should always be used as a source of
symmetry information in preference to the above space-group names.
They are only intended as comments.
;
_shelx_estimated_absorpt_t_max 0.938
_shelx_estimated_absorpt_t_min 0.843
_reflns_odcompleteness_completeness 99.97
_reflns_odcompleteness_iscentric 1
_reflns_odcompleteness_theta 66.97
_olex2_refinement_description
;
1. Fixed Uiso
 At 1.2 times of:
  All C(H) groups, All C(H,H) groups
 At 1.5 times of:
  All C(H,H,H) groups
2.a Ternary CH refined with riding coordinates:
 C2(H2), C3(H3), C4(H4), C7(H7), C13(H13)
2.b Secondary CH2 refined with riding coordinates:
 C1(H1a,H1b), C8(H8a,H8b), C1s(H1sa,H1sb), C2s(H2sa,H2sb), C3s(H3sa,H3sb),
 C4s(H4sa,H4sb), C5s(H5sa,H5sb), C6s(H6sb,H6sa)
2.c Aromatic/amide H refined with riding coordinates:
 C5(H5), C11(H11), C12(H12), C3'(H3'), C4'(H4'), C5'(H5'), C6'(H6'), C7'(H7'),
 C10'(H10'), C11'(H11'), C12'(H12'), C13'(H13'), C14'(H14')
2.d Idealised Me refined as rotating group:
 C16(H16d,H16e,H16f), C17(H17a,H17b,H17c), C18(H18a,H18b,H18c), C19(H19a,H19b,
 H19c), C20(H20a,H20b,H20c), C16'(H16a,H16b,H16c)
;
_olex2_submission_special_instructions 'No special instructions were received'
_oxdiff_exptl_absorpt_empirical_details
;
Empirical correction (ABSPACK) includes:
- Absorption correction using spherical harmonics
- Frame scaling
- Detector area scaling
;
_oxdiff_exptl_absorpt_empirical_full_max 1.552
_oxdiff_exptl_absorpt_empirical_full_min 0.302

loop_
_space_group_symop_operation_xyz
'x, y, z'
'-x, y+1/2, -z'

loop_
_atom_site_label
_atom_site_type_symbol
_atom_site_fract_x
_atom_site_fract_y
_atom_site_fract_z
_atom_site_U_iso_or_equiv
_atom_site_adp_type
_atom_site_occupancy
_atom_site_site_symmetry_order
_atom_site_calc_flag
_atom_site_refinement_flags_posn
O1 O -0.1637(4) -0.4600(2) -0.6039(3) 0.0235(8) Uani 1 1 d .
O2 O -0.0685(5) -0.3444(3) -0.5342(4) 0.0423(11) Uani 1 1 d .
O3 O -0.5664(3) -0.5215(2) -0.6058(3) 0.0213(7) Uani 1 1 d .
O4 O -0.7833(3) -0.5268(3) -0.5763(3) 0.0265(8) Uani 1 1 d .
O5 O -0.7439(4) -0.5801(2) -0.9544(3) 0.0275(8) Uani 1 1 d .
O6 O -0.2120(4) -0.5736(3) -1.0334(3) 0.0380(10) Uani 1 1 d .
O7 O -0.1138(4) -0.5982(2) -0.7216(3) 0.0218(7) Uani 1 1 d .
O8 O 0.0358(4) -0.6706(3) -0.7991(4) 0.0321(9) Uani 1 1 d .
C1 C -0.0316(5) -0.4981(4) -0.8448(4) 0.0247(11) Uani 1 1 d .
H1A H -0.046657 -0.477165 -0.924332 0.030 Uiso 1 1 calc R
H1B H 0.053969 -0.526970 -0.829929 0.030 Uiso 1 1 calc R
C2 C -0.0283(5) -0.4301(3) -0.7555(4) 0.0251(11) Uani 1 1 d .
H2 H 0.039254 -0.443441 -0.684965 0.030 Uiso 1 1 calc R
C3 C -0.1704(5) -0.4308(3) -0.7228(4) 0.0228(11) Uani 1 1 d .
H3 H -0.211755 -0.377719 -0.732309 0.027 Uiso 1 1 calc R
C4 C -0.2562(5) -0.4910(3) -0.8059(4) 0.0223(10) Uani 1 1 d .
H4 H -0.289952 -0.463349 -0.880313 0.027 Uiso 1 1 calc R
C5 C -0.3775(5) -0.5226(3) -0.7634(4) 0.0196(10) Uani 1 1 d .
H5 H -0.363617 -0.566532 -0.713757 0.024 Uiso 1 1 calc R
C6 C -0.5041(5) -0.4937(3) -0.7899(4) 0.0199(10) Uani 1 1 d .
C7 C -0.6151(5) -0.5295(3) -0.7325(4) 0.0194(10) Uani 1 1 d .
H7 H -0.699825 -0.499383 -0.756332 0.023 Uiso 1 1 calc R
C8 C -0.6412(5) -0.6174(3) -0.7604(4) 0.0213(10) Uani 1 1 d .
H8A H -0.558701 -0.647339 -0.731345 0.026 Uiso 1 1 calc R
H8B H -0.711417 -0.636501 -0.720130 0.026 Uiso 1 1 calc R
C9 C -0.6858(5) -0.6318(3) -0.8919(4) 0.0230(11) Uani 1 1 d .
C10 C -0.6499(6) -0.7123(4) -0.9407(5) 0.0274(12) Uani 1 1 d .
C11 C -0.4954(6) -0.7180(4) -0.9087(5) 0.0275(11) Uani 1 1 d .
H11 H -0.458574 -0.746409 -0.841088 0.033 Uiso 1 1 calc R
C12 C -0.4089(5) -0.6863(4) -0.9683(5) 0.0278(12) Uani 1 1 d .
H12 H -0.444116 -0.661067 -1.039123 0.033 Uiso 1 1 calc R
C13 C -0.2562(5) -0.6887(4) -0.9282(5) 0.0277(12) Uani 1 1 d .
H13 H -0.233630 -0.706861 -0.846367 0.033 Uiso 1 1 calc R
C14 C -0.2033(5) -0.6037(4) -0.9370(5) 0.0257(12) Uani 1 1 d .
C15 C -0.1484(5) -0.5526(3) -0.8293(4) 0.0206(10) Uani 1 1 d .
C16 C 0.0110(7) -0.3510(4) -0.8022(6) 0.0375(14) Uani 1 1 d .
H16D H 0.101627 -0.354541 -0.817920 0.056 Uiso 1 1 calc GR
H16E H 0.008008 -0.310231 -0.744735 0.056 Uiso 1 1 calc GR
H16F H -0.051584 -0.338160 -0.873564 0.056 Uiso 1 1 calc GR
C17 C -0.5497(5) -0.4248(3) -0.8698(5) 0.0250(11) Uani 1 1 d .
H17A H -0.619459 -0.442102 -0.933921 0.037 Uiso 1 1 calc GR
H17B H -0.473732 -0.404451 -0.900138 0.037 Uiso 1 1 calc GR
H17C H -0.585255 -0.383714 -0.826689 0.037 Uiso 1 1 calc GR
C18 C -0.7145(6) -0.7807(4) -0.8805(6) 0.0332(13) Uani 1 1 d .
H18A H -0.682102 -0.778284 -0.796967 0.050 Uiso 1 1 calc GR
H18B H -0.689499 -0.830928 -0.909771 0.050 Uiso 1 1 calc GR
H18C H -0.811862 -0.775368 -0.897493 0.050 Uiso 1 1 calc GR
C19 C -0.7042(6) -0.7146(4) -1.0730(5) 0.0316(13) Uani 1 1 d .
H19A H -0.801577 -0.709054 -1.088246 0.047 Uiso 1 1 calc GR
H19B H -0.680420 -0.764514 -1.104120 0.047 Uiso 1 1 calc GR
H19C H -0.664938 -0.671844 -1.110109 0.047 Uiso 1 1 calc GR
C20 C -0.1920(6) -0.7442(5) -1.0058(6) 0.0456(18) Uani 1 1 d .
H20A H -0.216153 -0.727079 -1.086174 0.068 Uiso 1 1 calc GR
H20B H -0.224670 -0.797409 -0.998959 0.068 Uiso 1 1 calc GR
H20C H -0.094728 -0.743215 -0.981094 0.068 Uiso 1 1 calc GR
C1' C -0.1017(6) -0.4118(4) -0.5179(5) 0.0285(12) Uani 1 1 d .
C2' C -0.0735(6) -0.4523(4) -0.4009(5) 0.0297(12) Uani 1 1 d .
C3' C -0.0218(7) -0.4079(5) -0.3019(6) 0.0410(15) Uani 1 1 d .
H3' H -0.011769 -0.353152 -0.307881 0.049 Uiso 1 1 calc R
C4' C 0.0151(7) -0.4451(5) -0.1937(5) 0.0437(17) Uani 1 1 d .
H4' H 0.048319 -0.414891 -0.127028 0.052 Uiso 1 1 calc R
C5' C 0.0029(6) -0.5265(5) -0.1841(5) 0.0402(16) Uani 1 1 d .
H5' H 0.030150 -0.551275 -0.111545 0.048 Uiso 1 1 calc R
C6' C -0.0502(6) -0.5713(4) -0.2830(5) 0.0360(14) Uani 1 1 d .
H6' H -0.059385 -0.626082 -0.276686 0.043 Uiso 1 1 calc R
C7' C -0.0898(5) -0.5341(4) -0.3917(5) 0.0306(13) Uani 1 1 d .
H7' H -0.126983 -0.563811 -0.457802 0.037 Uiso 1 1 calc R
C8' C -0.6607(5) -0.5207(3) -0.5377(4) 0.0209(10) Uani 1 1 d .
C9' C -0.5981(5) -0.5115(3) -0.4112(4) 0.0210(10) Uani 1 1 d .
C10' C -0.4589(5) -0.5034(3) -0.3736(4) 0.0241(11) Uani 1 1 d .
H10' H -0.401897 -0.503077 -0.428224 0.029 Uiso 1 1 calc R
C11' C -0.4044(6) -0.4959(4) -0.2550(5) 0.0318(12) Uani 1 1 d .
H11' H -0.310877 -0.490353 -0.229574 0.038 Uiso 1 1 calc R
C12' C -0.4905(6) -0.4967(4) -0.1737(4) 0.0323(13) Uani 1 1 d .
H12' H -0.454010 -0.492294 -0.093769 0.039 Uiso 1 1 calc R
C13' C -0.6305(5) -0.5041(4) -0.2114(5) 0.0325(14) Uani 1 1 d .
H13' H -0.687438 -0.503352 -0.156746 0.039 Uiso 1 1 calc R
C14' C -0.6855(6) -0.5124(4) -0.3298(5) 0.0284(12) Uani 1 1 d .
H14' H -0.778939 -0.518592 -0.355192 0.034 Uiso 1 1 calc R
C15' C -0.0118(5) -0.6519(3) -0.7156(5) 0.0248(11) Uani 1 1 d .
C16' C 0.0305(6) -0.6828(4) -0.5935(6) 0.0363(14) Uani 1 1 d .
H16A H 0.061031 -0.639370 -0.541084 0.054 Uiso 1 1 calc GR
H16B H 0.103260 -0.720370 -0.590861 0.054 Uiso 1 1 calc GR
H16C H -0.045580 -0.708443 -0.569784 0.054 Uiso 1 1 calc GR
C1S C -0.5611(11) -0.2971(5) -0.4518(8) 0.065(2) Uani 1 1 d .
H1SA H -0.573115 -0.343391 -0.404816 0.078 Uiso 1 1 calc R
H1SB H -0.560428 -0.250138 -0.402930 0.078 Uiso 1 1 calc R
C2S C -0.4233(10) -0.3036(6) -0.4953(10) 0.079(3) Uani 1 1 d .
H2SA H -0.349187 -0.306568 -0.427629 0.095 Uiso 1 1 calc R
H2SB H -0.422853 -0.352326 -0.540053 0.095 Uiso 1 1 calc R
C3S C -0.3992(10) -0.2337(6) -0.5712(9) 0.072(3) Uani 1 1 d .
H3SA H -0.386593 -0.185718 -0.523756 0.086 Uiso 1 1 calc R
H3SB H -0.316675 -0.242678 -0.601682 0.086 Uiso 1 1 calc R
C4S C -0.5159(9) -0.2227(6) -0.6708(7) 0.060(2) Uani 1 1 d .
H4SA H -0.517596 -0.266374 -0.725849 0.072 Uiso 1 1 calc R
H4SB H -0.503056 -0.173789 -0.711867 0.072 Uiso 1 1 calc R
C5S C -0.6518(10) -0.2191(7) -0.6307(9) 0.076(3) Uani 1 1 d .
H5SA H -0.724877 -0.217136 -0.699268 0.091 Uiso 1 1 calc R
H5SB H -0.655744 -0.170719 -0.585889 0.091 Uiso 1 1 calc R
C6S C -0.6739(11) -0.2920(8) -0.5538(11) 0.086(3) Uani 1 1 d .
H6SB H -0.759549 -0.286334 -0.527167 0.103 Uiso 1 1 calc R
H6SA H -0.677882 -0.340320 -0.600054 0.103 Uiso 1 1 calc R

loop_
_atom_site_aniso_label
_atom_site_aniso_U_11
_atom_site_aniso_U_22
_atom_site_aniso_U_33
_atom_site_aniso_U_23
_atom_site_aniso_U_13
_atom_site_aniso_U_12
O1 0.0265(18) 0.029(2) 0.0170(16) -0.0002(15) 0.0081(14) -0.0012(16)
O2 0.068(3) 0.027(2) 0.030(2) -0.0038(18) 0.005(2) -0.008(2)
O3 0.0181(15) 0.034(2) 0.0137(15) -0.0021(15) 0.0075(12) -0.0002(15)
O4 0.0185(16) 0.043(2) 0.0202(17) 0.0021(17) 0.0087(13) 0.0012(17)
O5 0.0278(18) 0.033(2) 0.0209(17) -0.0015(16) 0.0037(14) 0.0024(17)
O6 0.034(2) 0.063(3) 0.0182(18) 0.0005(19) 0.0074(15) -0.008(2)
O7 0.0219(16) 0.0244(19) 0.0187(16) 0.0025(14) 0.0032(13) 0.0005(14)
O8 0.0208(17) 0.034(2) 0.043(2) -0.0097(18) 0.0095(17) 0.0015(17)
C1 0.019(2) 0.036(3) 0.023(2) 0.002(2) 0.0125(18) -0.002(2)
C2 0.021(2) 0.031(3) 0.022(2) 0.007(2) 0.0026(19) -0.002(2)
C3 0.025(2) 0.027(3) 0.018(2) 0.005(2) 0.0075(19) 0.000(2)
C4 0.027(2) 0.026(3) 0.013(2) 0.006(2) 0.0005(18) 0.002(2)
C5 0.018(2) 0.030(3) 0.015(2) 0.005(2) 0.0127(17) 0.005(2)
C6 0.023(2) 0.025(2) 0.0122(19) -0.0031(19) 0.0071(17) -0.002(2)
C7 0.017(2) 0.028(3) 0.015(2) 0.000(2) 0.0094(17) 0.003(2)
C8 0.020(2) 0.028(3) 0.018(2) 0.001(2) 0.0098(18) 0.000(2)
C9 0.021(2) 0.029(3) 0.020(2) 0.000(2) 0.0076(19) -0.005(2)
C10 0.027(3) 0.031(3) 0.025(3) -0.006(2) 0.006(2) -0.004(2)
C11 0.028(3) 0.030(3) 0.025(3) -0.005(2) 0.004(2) 0.003(2)
C12 0.023(2) 0.036(3) 0.023(2) -0.009(2) 0.002(2) 0.000(2)
C13 0.017(2) 0.040(3) 0.028(3) -0.009(2) 0.009(2) -0.001(2)
C14 0.014(2) 0.045(3) 0.021(2) 0.000(2) 0.0117(18) 0.001(2)
C15 0.016(2) 0.031(3) 0.018(2) 0.003(2) 0.0109(18) 0.001(2)
C16 0.038(3) 0.035(3) 0.041(3) 0.011(3) 0.014(3) -0.002(3)
C17 0.020(2) 0.031(3) 0.027(2) 0.003(2) 0.011(2) 0.002(2)
C18 0.028(3) 0.031(3) 0.042(3) -0.004(3) 0.012(2) -0.004(2)
C19 0.025(3) 0.041(3) 0.030(3) -0.011(3) 0.008(2) -0.002(2)
C20 0.023(3) 0.066(5) 0.050(4) -0.028(4) 0.013(3) 0.003(3)
C1' 0.032(3) 0.032(3) 0.024(3) -0.007(2) 0.011(2) 0.002(2)
C2' 0.028(3) 0.040(3) 0.021(3) -0.001(2) 0.007(2) 0.002(2)
C3' 0.046(3) 0.049(4) 0.028(3) -0.011(3) 0.008(3) -0.001(3)
C4' 0.040(3) 0.070(5) 0.021(3) -0.011(3) 0.007(2) 0.000(3)
C5' 0.026(3) 0.077(5) 0.021(3) 0.010(3) 0.011(2) 0.008(3)
C6' 0.028(3) 0.053(4) 0.030(3) 0.012(3) 0.011(2) 0.002(3)
C7' 0.026(3) 0.046(4) 0.022(2) 0.003(2) 0.010(2) -0.006(3)
C8' 0.023(2) 0.025(3) 0.016(2) 0.001(2) 0.0084(18) 0.003(2)
C9' 0.024(2) 0.028(3) 0.014(2) -0.001(2) 0.0120(18) 0.002(2)
C10' 0.018(2) 0.040(3) 0.020(2) 0.000(2) 0.0171(18) 0.002(2)
C11' 0.026(3) 0.045(3) 0.024(2) -0.001(2) 0.004(2) 0.003(3)
C12' 0.032(3) 0.051(4) 0.015(2) -0.004(2) 0.009(2) 0.004(3)
C13' 0.024(2) 0.059(4) 0.021(2) -0.001(3) 0.020(2) 0.001(3)
C14' 0.027(2) 0.037(3) 0.023(2) 0.001(2) 0.009(2) 0.001(2)
C15' 0.016(2) 0.026(3) 0.034(3) -0.003(2) 0.006(2) -0.002(2)
C16' 0.033(3) 0.034(3) 0.040(3) 0.009(3) 0.002(3) 0.003(3)
C1S 0.098(7) 0.048(5) 0.053(5) 0.009(4) 0.025(5) 0.002(5)
C2S 0.062(5) 0.066(6) 0.101(8) 0.034(6) -0.006(5) 0.006(5)
C3S 0.071(6) 0.055(6) 0.084(7) 0.003(5) 0.001(5) -0.007(5)
C4S 0.081(6) 0.055(5) 0.041(4) -0.002(4) 0.006(4) -0.007(4)
C5S 0.068(6) 0.076(7) 0.075(6) 0.012(5) -0.005(5) 0.012(5)
C6S 0.070(6) 0.089(8) 0.098(8) -0.018(7) 0.015(6) -0.006(6)

loop_
_atom_type_symbol
_atom_type_description
_atom_type_scat_dispersion_real
_atom_type_scat_dispersion_imag
_atom_type_scat_source
C C 0.0181 0.0091 'International Tables Vol C Tables 4.2.6.8 and 6.1.1.4'
H H 0.0000 0.0000 'International Tables Vol C Tables 4.2.6.8 and 6.1.1.4'
O O 0.0492 0.0322 'International Tables Vol C Tables 4.2.6.8 and 6.1.1.4'

loop_
_geom_angle_atom_site_label_1
_geom_angle_atom_site_label_2
_geom_angle_atom_site_label_3
_geom_angle
C1' O1 C3 115.5(4)
C8' O3 C7 117.1(4)
C15' O7 C15 116.7(4)
H1A C1 H1B 108.6
C2 C1 H1A 110.4
C2 C1 H1B 110.4
C15 C1 H1A 110.4
C15 C1 H1B 110.4
C15 C1 C2 106.5(4)
C1 C2 H2 108.2
C1 C2 C3 105.1(4)
C3 C2 H2 108.2
C16 C2 C1 112.6(5)
C16 C2 H2 108.2
C16 C2 C3 114.2(5)
O1 C3 C2 111.2(4)
O1 C3 H3 110.8
O1 C3 C4 106.8(4)
C2 C3 H3 110.8
C4 C3 C2 106.3(4)
C4 C3 H3 110.8
C3 C4 H4 107.1
C3 C4 C15 103.0(4)
C5 C4 C3 114.7(4)
C5 C4 H4 107.1
C5 C4 C15 117.1(4)
C15 C4 H4 107.1
C4 C5 H5 116.9
C6 C5 C4 126.2(5)
C6 C5 H5 116.9
C5 C6 C7 119.6(5)
C5 C6 C17 125.8(5)
C17 C6 C7 114.5(4)
O3 C7 C6 105.8(4)
O3 C7 H7 109.7
O3 C7 C8 108.2(4)
C6 C7 H7 109.7
C8 C7 C6 113.6(4)
C8 C7 H7 109.7
C7 C8 H8A 109.2
C7 C8 H8B 109.2
H8A C8 H8B 107.9
C9 C8 C7 111.9(4)
C9 C8 H8A 109.2
C9 C8 H8B 109.2
O5 C9 C8 120.0(5)
O5 C9 C10 122.3(5)
C8 C9 C10 117.7(5)
C9 C10 C18 109.9(5)
C11 C10 C9 105.4(4)
C11 C10 C18 109.7(5)
C11 C10 C19 113.0(5)
C19 C10 C9 109.2(5)
C19 C10 C18 109.6(5)
C10 C11 H11 117.1
C12 C11 C10 125.8(5)
C12 C11 H11 117.1
C11 C12 H12 118.1
C11 C12 C13 123.8(5)
C13 C12 H12 118.1
C12 C13 H13 109.6
C12 C13 C14 107.3(5)
C12 C13 C20 110.7(5)
C14 C13 H13 109.6
C20 C13 H13 109.6
C20 C13 C14 110.0(5)
O6 C14 C13 119.0(5)
O6 C14 C15 117.9(5)
C15 C14 C13 122.9(4)
O7 C15 C1 111.1(4)
O7 C15 C4 105.1(4)
O7 C15 C14 113.2(4)
C1 C15 C4 101.2(4)
C1 C15 C14 113.8(4)
C14 C15 C4 111.4(4)
C2 C16 H16D 109.5
C2 C16 H16E 109.5
C2 C16 H16F 109.5
H16D C16 H16E 109.5
H16D C16 H16F 109.5
H16E C16 H16F 109.5
C6 C17 H17A 109.5
C6 C17 H17B 109.5
C6 C17 H17C 109.5
H17A C17 H17B 109.5
H17A C17 H17C 109.5
H17B C17 H17C 109.5
C10 C18 H18A 109.5
C10 C18 H18B 109.5
C10 C18 H18C 109.5
H18A C18 H18B 109.5
H18A C18 H18C 109.5
H18B C18 H18C 109.5
C10 C19 H19A 109.5
C10 C19 H19B 109.5
C10 C19 H19C 109.5
H19A C19 H19B 109.5
H19A C19 H19C 109.5
H19B C19 H19C 109.5
C13 C20 H20A 109.5
C13 C20 H20B 109.5
C13 C20 H20C 109.5
H20A C20 H20B 109.5
H20A C20 H20C 109.5
H20B C20 H20C 109.5
O1 C1' C2' 112.2(5)
O2 C1' O1 123.7(5)
O2 C1' C2' 124.1(5)
C3' C2' C1' 118.8(6)
C3' C2' C7' 120.0(6)
C7' C2' C1' 121.1(5)
C2' C3' H3' 120.0
C2' C3' C4' 119.9(7)
C4' C3' H3' 120.0
C3' C4' H4' 119.7
C5' C4' C3' 120.5(6)
C5' C4' H4' 119.7
C4' C5' H5' 120.1
C4' C5' C6' 119.8(6)
C6' C5' H5' 120.1
C5' C6' H6' 120.0
C5' C6' C7' 120.0(7)
C7' C6' H6' 120.0
C2' C7' C6' 119.8(6)
C2' C7' H7' 120.1
C6' C7' H7' 120.1
O3 C8' C9' 111.8(4)
O4 C8' O3 123.5(4)
O4 C8' C9' 124.7(4)
C10' C9' C8' 121.8(4)
C10' C9' C14' 120.7(4)
C14' C9' C8' 117.5(4)
C9' C10' H10' 120.0
C11' C10' C9' 120.0(4)
C11' C10' H10' 120.0
C10' C11' H11' 120.2
C10' C11' C12' 119.7(5)
C12' C11' H11' 120.2
C11' C12' H12' 119.8
C13' C12' C11' 120.4(5)
C13' C12' H12' 119.8
C12' C13' H13' 119.9
C14' C13' C12' 120.3(5)
C14' C13' H13' 119.9
C9' C14' H14' 120.5
C13' C14' C9' 119.0(5)
C13' C14' H14' 120.5
O7 C15' C16' 110.7(5)
O8 C15' O7 123.1(5)
O8 C15' C16' 126.3(5)
C15' C16' H16A 109.5
C15' C16' H16B 109.5
C15' C16' H16C 109.5
H16A C16' H16B 109.5
H16A C16' H16C 109.5
H16B C16' H16C 109.5
H1SA C1S H1SB 108.2
C2S C1S H1SA 109.8
C2S C1S H1SB 109.8
C6S C1S H1SA 109.8
C6S C1S H1SB 109.8
C6S C1S C2S 109.4(8)
C1S C2S H2SA 109.1
C1S C2S H2SB 109.1
H2SA C2S H2SB 107.8
C3S C2S C1S 112.6(8)
C3S C2S H2SA 109.1
C3S C2S H2SB 109.1
C2S C3S H3SA 109.4
C2S C3S H3SB 109.4
H3SA C3S H3SB 108.0
C4S C3S C2S 111.0(8)
C4S C3S H3SA 109.4
C4S C3S H3SB 109.4
C3S C4S H4SA 109.1
C3S C4S H4SB 109.1
C3S C4S C5S 112.5(8)
H4SA C4S H4SB 107.8
C5S C4S H4SA 109.1
C5S C4S H4SB 109.1
C4S C5S H5SA 109.2
C4S C5S H5SB 109.2
C4S C5S C6S 112.3(8)
H5SA C5S H5SB 107.9
C6S C5S H5SA 109.2
C6S C5S H5SB 109.2
C1S C6S C5S 109.6(9)
C1S C6S H6SB 109.8
C1S C6S H6SA 109.8
C5S C6S H6SB 109.8
C5S C6S H6SA 109.8
H6SB C6S H6SA 108.2

loop_
_geom_bond_atom_site_label_1
_geom_bond_atom_site_label_2
_geom_bond_distance
O1 C3 1.452(6)
O1 C1' 1.338(7)
O2 C1' 1.206(8)
O3 C7 1.460(5)
O3 C8' 1.342(6)
O4 C8' 1.226(6)
O5 C9 1.206(7)
O6 C14 1.213(7)
O7 C15 1.448(6)
O7 C15' 1.354(7)
O8 C15' 1.199(7)
C1 H1A 0.9700
C1 H1B 0.9700
C1 C2 1.537(8)
C1 C15 1.522(7)
C2 H2 0.9800
C2 C3 1.541(7)
C2 C16 1.516(8)
C3 H3 0.9800
C3 C4 1.538(7)
C4 H4 0.9800
C4 C5 1.493(7)
C4 C15 1.556(7)
C5 H5 0.9300
C5 C6 1.335(7)
C6 C7 1.524(7)
C6 C17 1.497(7)
C7 H7 0.9800
C7 C8 1.523(7)
C8 H8A 0.9700
C8 H8B 0.9700
C8 C9 1.521(7)
C9 C10 1.535(8)
C10 C11 1.521(7)
C10 C18 1.549(8)
C10 C19 1.524(8)
C11 H11 0.9300
C11 C12 1.319(8)
C12 H12 0.9300
C12 C13 1.509(7)
C13 H13 0.9800
C13 C14 1.534(9)
C13 C20 1.521(8)
C14 C15 1.526(7)
C16 H16D 0.9600
C16 H16E 0.9600
C16 H16F 0.9600
C17 H17A 0.9600
C17 H17B 0.9600
C17 H17C 0.9600
C18 H18A 0.9600
C18 H18B 0.9600
C18 H18C 0.9600
C19 H19A 0.9600
C19 H19B 0.9600
C19 H19C 0.9600
C20 H20A 0.9600
C20 H20B 0.9600
C20 H20C 0.9600
C1' C2' 1.494(8)
C2' C3' 1.382(9)
C2' C7' 1.390(9)
C3' H3' 0.9300
C3' C4' 1.384(10)
C4' H4' 0.9300
C4' C5' 1.380(12)
C5' H5' 0.9300
C5' C6' 1.387(10)
C6' H6' 0.9300
C6' C7' 1.392(8)
C7' H7' 0.9300
C8' C9' 1.486(6)
C9' C10' 1.383(7)
C9' C14' 1.404(7)
C10' H10' 0.9300
C10' C11' 1.382(7)
C11' H11' 0.9300
C11' C12' 1.394(8)
C12' H12' 0.9300
C12' C13' 1.389(8)
C13' H13' 0.9300
C13' C14' 1.382(7)
C14' H14' 0.9300
C15' C16' 1.488(8)
C16' H16A 0.9600
C16' H16B 0.9600
C16' H16C 0.9600
C1S H1SA 0.9700
C1S H1SB 0.9700
C1S C2S 1.561(14)
C1S C6S 1.470(14)
C2S H2SA 0.9700
C2S H2SB 0.9700
C2S C3S 1.514(13)
C3S H3SA 0.9700
C3S H3SB 0.9700
C3S C4S 1.486(12)
C4S H4SA 0.9700
C4S H4SB 0.9700
C4S C5S 1.521(14)
C5S H5SA 0.9700
C5S H5SB 0.9700
C5S C6S 1.555(16)
C6S H6SB 0.9700
C6S H6SA 0.9700
